data_1559085
loop_
_publ_author_name
'Ehnebom, Lisbeth'
'Pedersen, Berit Faertoft'

_publ_section_title
;
 Molecular and Crystal Structure of a Lanthanide Complex, DyDTPA-BMA
 Hydrate
;
_journal_name_full 'Acta Chemica Scandinavica'
_journal_page_first 126
_journal_page_last 130
_journal_paper_doi 10.3891/acta.chem.scand.46-0126
_journal_volume 46
_journal_year 1992
_chemical_formula_sum 'C16 H40 Dy N5 O15'
_chemical_formula_weight 705.03
_chemical_name_common
;
Lanthanide Complex, DyDTPA-BMA Hydrate
;
_space_group_IT_number 14
_space_group_name_Hall '-P 2yn'
_space_group_name_H-M_alt 'P 1 21/n 1'
_symmetry_cell_setting monoclinic
_symmetry_Int_Tables_number 14
_symmetry_space_group_name_Hall '-P 2yn'
_symmetry_space_group_name_H-M 'P 1 21/n 1'
_cell_angle_alpha 90.
_cell_angle_beta 109.52(1)
_cell_angle_gamma 90.
_cell_formula_units_Z 4
_cell_length_a 9.358(2)
_cell_length_b 25.187(4)
_cell_length_c 12.009(2)
_cell_volume 2667.8(9)
_diffrn_ambient_temperature 120
_diffrn_radiation_probe x-ray
_diffrn_radiation_type MoK\a
_diffrn_radiation_wavelength 0.71069
_exptl_absorpt_coefficient_mu 2.90
_exptl_crystal_density_diffrn 1.76
_exptl_crystal_F_000 1308
_refine_ls_number_reflns 4543
_refine_ls_R_factor_gt 0.024
_refine_ls_wR_factor_gt 0.034
_cod_data_source_file Acta-Chem-Scand-1992-46-126.cif
_cod_data_source_block 1
_cod_original_sg_symbol_H-M 'P 21/n'
_cod_database_code 1559085

loop_
_space_group_symop_id
_space_group_symop_operation_xyz
1 x,y,z
2 1/2-x,1/2+y,1/2-z
3 -x,-y,-z
4 1/2+x,1/2-y,1/2+z

loop_
_atom_site_label
_atom_site_type_symbol
_atom_site_thermal_displace_type
_atom_site_fract_x
_atom_site_fract_y
_atom_site_fract_z
_atom_site_occupancy
_atom_site_U_iso_or_equiv
_atom_site_calc_flag
_atom_site_refinement_flags
_atom_site_disorder_assembly
_atom_site_disorder_group
Dy Dy Uiso 0.24769(2) 0.15413(1) 0.15814(1) 1.000 0.0134 . . . .
O1 O Uiso 0.0167(3) 0.15520(10) -0.0038(2) 1.000 0.0203 . . . .
O2 O Uiso 0.3459(3) 0.19530(10) 0.0268(2) 1.000 0.0215 . . . .
O3 O Uiso 0.3849(3) 0.21160(10) -0.1432(2) 1.000 0.0291 . . . .
O4 O Uiso 0.1871(3) 0.06500(10) 0.1787(2) 1.000 0.0203 . . . .
O5 O Uiso 0.2508(3) -0.01380(10) 0.2653(2) 1.000 0.0253 . . . .
O6 O Uiso 0.3000(3) 0.32500(10) 0.1639(2) 1.000 0.0215 . . . .
O7 O Uiso 0.2197(3) 0.24420(10) 0.1888(2) 1.000 0.0215 . . . .
O8 O Uiso 0.3300(3) 0.13740(10) 0.3622(2) 1.000 0.0203 . . . .
O9 O Uiso 0.0286(3) 0.16050(10) 0.2275(2) 1.000 0.0228 . . . .
N1 N Uiso -0.1765(4) 0.10590(10) -0.1199(3) 1.000 0.0228 . . . .
N2 N Uiso 0.2327(3) 0.09600(10) -0.0395(3) 1.000 0.0177 . . . .
N3 N Uiso 0.4800(3) 0.09070(10) 0.2000(3) 1.000 0.0177 . . . .
N4 N Uiso 0.4995(3) 0.20330(10) 0.2750(3) 1.000 0.0177 . . . .
N5 N Uiso 0.5071(4) 0.13790(10) 0.5436(3) 1.000 0.0215 . . . .
C1 C Uiso -0.2928(5) 0.1413(2) -0.1066(4) 1.000 0.0329 . . . .
C2 C Uiso -0.0310(4) 0.1150(2) -0.0674(3) 1.000 0.0177 . . . .
C3 C Uiso 0.0796(4) 0.0737(2) -0.0826(3) 1.000 0.0190 . . . .
C4 C Uiso 0.2589(4) 0.1314(2) -0.1286(3) 1.000 0.0203 . . . .
C5 C Uiso 0.3369(4) 0.18360(10) -0.0776(3) 1.000 0.0177 . . . .
C6 C Uiso 0.3529(4) 0.0550(2) -0.0035(3) 1.000 0.0228 . . . .
C7 C Uiso 0.4968(4) 0.0760(2) 0.0854(3) 1.000 0.0228 . . . .
C8 C Uiso 0.4507(4) 0.0425(2) 0.2598(3) 1.000 0.0203 . . . .
C9 C Uiso 0.2838(4) 0.03000(10) 0.2318(3) 1.000 0.0190 . . . .
C10 C Uiso 0.6236(4) 0.1169(2) 0.2764(3) 1.000 0.0203 . . . .
O10 O Uiso 0.5682(3) 0.29820(10) 0.9493(2) 1.000 0.0279 . . . .
C11 C Uiso 0.6276(4) 0.1753(2) 0.2528(3) 1.000 0.0203 . . . .
C12 C Uiso 0.4858(4) 0.25810(10) 0.2305(3) 1.000 0.0203 . . . .
C13 C Uiso 0.3211(4) 0.27740(10) 0.1917(3) 1.000 0.0165 . . . .
C14 C Uiso 0.5194(4) 0.2042(2) 0.4019(3) 1.000 0.0190 . . . .
C15 C Uiso 0.4458(4) 0.15670(10) 0.4361(3) 1.000 0.0190 . . . .
C16 C Uiso 0.4351(5) 0.0959(2) 0.5896(4) 1.000 0.0329 . . . .
O11 O Uiso 0.1836(3) 0.02530(10) 0.6758(3) 1.000 0.0355 . . . .
O12 O Uiso 0.2275(4) -0.03370(10) 0.4937(2) 1.000 0.0367 . . . .
O13 O Uiso 0.3316(4) 0.24040(10) 0.6162(3) 1.000 0.0380 . . . .
O14 O Uiso 0.9864(3) 0.11760(10) 0.5772(3) 1.000 0.0342 . . . .
O15 O Uiso 0.8985(3) 0.05550(10) 0.1885(3) 1.000 0.0380 . . . .

loop_
_atom_type_symbol
_atom_type_description
_atom_type_scat_dispersion_real
_atom_type_scat_dispersion_imag
_atom_type_scat_source
C C 0.0033 0.0016 ' International Tables Vol C Tables 4.2.6.8 and 6.1.1.4'
Dy Dy -0.1892 4.4098 ' International Tables Vol C Tables 4.2.6.8 and 6.1.1.4'
N N 0.0061 0.0033 ' International Tables Vol C Tables 4.2.6.8 and 6.1.1.4'
O O 0.0106 0.0060 ' International Tables Vol C Tables 4.2.6.8 and 6.1.1.4'

loop_
_geom_angle_atom_site_label_1
_geom_angle_atom_site_label_2
_geom_angle_atom_site_label_3
_geom_angle
_geom_angle_site_symmetry_1
_geom_angle_site_symmetry_2
_geom_angle_site_symmetry_3
_geom_angle_publ_flag
O1 Dy O2 84.10(9) . . . yes
O1 Dy O4 84.91(9) . . . yes
O1 Dy O7 89.93(9) . . . yes
O1 Dy O8 138.38(10) . . . yes
O1 Dy O9 69.12(9) . . . yes
O1 Dy N2 61.96(9) . . . yes
O1 Dy N3 129.53(9) . . . yes
O1 Dy N4 147.52(9) . . . yes
O2 Dy O4 131.57(9) . . . yes
O2 Dy O7 76.28(9) . . . yes
O2 Dy O8 136.36(9) . . . yes
O2 Dy O9 139.91(9) . . . yes
O2 Dy N2 64.46(8) . . . yes
O2 Dy N3 84.88(10) . . . yes
O2 Dy N4 70.28(10) . . . yes
O4 Dy O7 150.62(10) . . . yes
O4 Dy O8 74.06(8) . . . yes
O4 Dy O9 76.66(9) . . . yes
O4 Dy N2 68.75(8) . . . yes
O4 Dy N3 66.99(9) . . . yes
O4 Dy N4 127.00(9) . . . yes
O7 Dy O8 91.42(8) . . . yes
O7 Dy O9 74.49(9) . . . yes
O7 Dy N2 132.77(8) . . . yes
O7 Dy N3 134.22(9) . . . yes
O7 Dy N4 65.32(9) . . . yes
O8 Dy O9 71.25(9) . . . yes
O8 Dy N2 135.15(9) . . . yes
O8 Dy N3 74.17(10) . . . yes
O8 Dy N4 66.59(10) . . . yes
O9 Dy N2 121.20(9) . . . yes
O9 Dy N3 135.18(9) . . . yes
O9 Dy N4 119.35(9) . . . yes
N2 Dy N3 68.86(10) . . . yes
N2 Dy N4 119.45(9) . . . yes
N3 Dy N4 69.10(9) . . . yes
Dy O1 C2 122.0(2) . . . yes
Dy O2 C5 131.4(2) . . . yes
Dy O4 C9 124.0(2) . . . yes
Dy O7 C13 122.0(2) . . . yes
Dy O8 C15 125.2(2) . . . yes
C1 N1 C2 122.2(3) . . . yes
Dy N2 C3 105.7(2) . . . yes
Dy N2 C4 109.3(2) . . . yes
Dy N2 C6 107.7(2) . . . yes
C3 N2 C4 110.9(3) . . . yes
C3 N2 C6 113.2(3) . . . yes
C4 N2 C6 109.8(3) . . . yes
Dy N3 C7 108.3(2) . . . yes
Dy N3 C8 108.5(2) . . . yes
Dy N3 C10 111.5(2) . . . yes
C7 N3 C8 109.8(3) . . . yes
C7 N3 C10 109.0(3) . . . yes
C8 N3 C10 109.7(3) . . . yes
Dy N4 C11 108.3(2) . . . yes
Dy N4 C12 107.2(2) . . . yes
Dy N4 C14 110.0(2) . . . yes
C11 N4 C12 110.9(3) . . . yes
C11 N4 C14 111.2(3) . . . yes
C12 N4 C14 109.1(3) . . . yes
C15 N5 C16 121.9(4) . . . yes
O1 C2 N1 122.2(4) . . . yes
O1 C2 C3 120.4(3) . . . yes
N1 C2 C3 117.4(4) . . . yes
N2 C3 C2 108.7(4) . . . yes
N2 C4 C5 113.7(3) . . . yes
O2 C5 O3 125.2(3) . . . yes
O2 C5 C4 117.6(3) . . . yes
O3 C5 C4 117.2(3) . . . yes
N2 C6 C7 111.9(4) . . . yes
N3 C7 C6 113.5(3) . . . yes
N3 C8 C9 114.0(3) . . . yes
O4 C9 O5 124.3(4) . . . yes
O4 C9 C8 118.4(3) . . . yes
O5 C9 C8 117.4(3) . . . yes
N3 C10 C11 112.9(3) . . . yes
N4 C11 C10 111.0(3) . . . yes
N4 C12 C13 111.4(3) . . . yes
O6 C13 O7 125.7(4) . . . yes
O6 C13 C12 116.2(3) . . . yes
O7 C13 C12 118.1(2) . . . yes
N4 C14 C15 111.1(3) . . . yes
O8 C15 N5 123.3(3) . . . yes
O8 C15 C14 118.9(3) . . . yes
N5 C15 C14 117.8(3) . . . yes

loop_
_geom_bond_atom_site_label_1
_geom_bond_atom_site_label_2
_geom_bond_distance
_geom_bond_site_symmetry_1
_geom_bond_site_symmetry_2
_geom_bond_publ_flag
Dy O1 2.376(3) . . yes
Dy O2 2.319(3) . . yes
Dy O4 2.349(3) . . yes
Dy O7 2.327(3) . . yes
Dy O8 2.348(2) . . yes
Dy O9 2.463(3) . . yes
Dy N2 2.752(3) . . yes
Dy N3 2.608(3) . . yes
Dy N4 2.617(3) . . yes
O1 C2 1.257(5) . . yes
O2 C5 1.263(4) . . yes
O3 C5 1.248(4) . . yes
O4 C9 1.272(4) . . yes
O5 C9 1.248(4) . . yes
O6 C13 1.243(4) . . yes
O7 C13 1.257(4) . . yes
O8 C15 1.247(4) . . yes
N1 C1 1.456(6) . . yes
N1 C2 1.315(5) . . yes
N2 C3 1.463(5) . . yes
N2 C4 1.475(5) . . yes
N2 C6 1.481(5) . . yes
N3 C7 1.483(5) . . yes
N3 C8 1.482(5) . . yes
N3 C10 1.503(5) . . yes
N4 C11 1.490(5) . . yes
N4 C12 1.470(4) . . yes
N4 C14 1.472(5) . . yes
N5 C15 1.313(5) . . yes
N5 C16 1.458(6) . . yes
C2 C3 1.521(6) . . no
C4 C5 1.529(6) . . no
C6 C7 1.507(5) . . no
C8 C9 1.517(6) . . no
C10 C11 1.501(7) . . no
C12 C13 1.533(5) . . no
C14 C15 1.505(6) . . no

loop_
_geom_torsion_atom_site_label_1
_geom_torsion_atom_site_label_2
_geom_torsion_atom_site_label_3
_geom_torsion_atom_site_label_4
_geom_torsion
_geom_torsion_site_symmetry_1
_geom_torsion_site_symmetry_2
_geom_torsion_site_symmetry_3
_geom_torsion_site_symmetry_4
_geom_torsion_publ_flag
O2 Dy O1 C2 99.7(3) . . . . no
O4 Dy O1 C2 -33.0(3) . . . . no
O7 Dy O1 C2 175.9(3) . . . . no
O8 Dy O1 C2 -92.0(3) . . . . no
O9 Dy O1 C2 -110.7(3) . . . . no
N2 Dy O1 C2 35.6(3) . . . . no
N3 Dy O1 C2 21.4(3) . . . . no
N4 Dy O1 C2 137.1(3) . . . . no
O1 Dy O2 C5 -49.7(3) . . . . no
O4 Dy O2 C5 28.1(4) . . . . no
O7 Dy O2 C5 -141.1(3) . . . . no
O8 Dy O2 C5 141.5(3) . . . . no
O9 Dy O2 C5 -97.0(3) . . . . no
N2 Dy O2 C5 11.9(3) . . . . no
N3 Dy O2 C5 80.9(3) . . . . no
N4 Dy O2 C5 150.5(3) . . . . no
O1 Dy O4 C9 158.5(3) . . . . no
O2 Dy O4 C9 81.0(3) . . . . no
O7 Dy O4 C9 -120.8(3) . . . . no
O8 Dy O4 C9 -57.8(3) . . . . no
O9 Dy O4 C9 -131.8(3) . . . . no
N2 Dy O4 C9 96.6(3) . . . . no
N3 Dy O4 C9 21.4(3) . . . . no
N4 Dy O4 C9 -15.0(3) . . . . no
O1 Dy O7 C13 -125.1(2) . . . . no
O2 Dy O7 C13 -41.2(2) . . . . no
O4 Dy O7 C13 155.4(2) . . . . no
O8 Dy O7 C13 96.5(3) . . . . no
O9 Dy O7 C13 166.6(3) . . . . no
N2 Dy O7 C13 -75.0(3) . . . . no
N3 Dy O7 C13 27.4(3) . . . . no
N4 Dy O7 C13 33.2(2) . . . . no
O1 Dy O8 C15 -153.0(2) . . . . no
O2 Dy O8 C15 10.0(3) . . . . no
O4 Dy O8 C15 144.4(3) . . . . no
O7 Dy O8 C15 -61.5(3) . . . . no
O9 Dy O8 C15 -134.6(3) . . . . no
N2 Dy O8 C15 109.7(3) . . . . no
N3 Dy O8 C15 74.4(3) . . . . no
N4 Dy O8 C15 0.8(3) . . . . no
O1 Dy N2 C3 -37.6(2) . . . . no
O1 Dy N2 C4 81.8(2) . . . . no
O1 Dy N2 C6 -158.9(3) . . . . no
O2 Dy N2 C3 -134.8(3) . . . . no
O2 Dy N2 C4 -15.4(2) . . . . no
O2 Dy N2 C6 103.9(2) . . . . no
O4 Dy N2 C3 58.1(2) . . . . no
O4 Dy N2 C4 177.5(2) . . . . no
O4 Dy N2 C6 -63.2(2) . . . . no
O7 Dy N2 C3 -97.9(2) . . . . no
O7 Dy N2 C4 21.5(3) . . . . no
O7 Dy N2 C6 140.8(2) . . . . no
O8 Dy N2 C3 94.2(3) . . . . no
O8 Dy N2 C4 -146.5(2) . . . . no
O8 Dy N2 C6 -27.2(3) . . . . no
O9 Dy N2 C3 -0.2(3) . . . . no
O9 Dy N2 C4 119.2(2) . . . . no
O9 Dy N2 C6 -121.5(2) . . . . no
N3 Dy N2 C3 130.7(2) . . . . no
N3 Dy N2 C4 -109.9(2) . . . . no
N3 Dy N2 C6 9.4(2) . . . . no
N4 Dy N2 C3 179.6(2) . . . . no
N4 Dy N2 C4 -61.0(2) . . . . no
N4 Dy N2 C6 58.3(2) . . . . no
O1 Dy N3 C7 34.0(3) . . . . no
O1 Dy N3 C8 -85.2(2) . . . . no
O1 Dy N3 C10 153.9(2) . . . . no
O2 Dy N3 C7 -44.0(2) . . . . no
O2 Dy N3 C8 -163.2(2) . . . . no
O2 Dy N3 C10 75.9(2) . . . . no
O4 Dy N3 C7 95.6(2) . . . . no
O4 Dy N3 C8 -23.6(2) . . . . no
O4 Dy N3 C10 -144.4(3) . . . . no
O7 Dy N3 C7 -109.2(2) . . . . no
O7 Dy N3 C8 131.6(2) . . . . no
O7 Dy N3 C10 10.7(3) . . . . no
O8 Dy N3 C7 174.7(2) . . . . no
O8 Dy N3 C8 55.5(2) . . . . no
O8 Dy N3 C10 -65.4(2) . . . . no
O9 Dy N3 C7 134.1(2) . . . . no
O9 Dy N3 C8 14.9(3) . . . . no
O9 Dy N3 C10 -106.0(2) . . . . no
N2 Dy N3 C7 20.6(2) . . . . no
N2 Dy N3 C8 -98.6(2) . . . . no
N2 Dy N3 C10 140.5(2) . . . . no
N4 Dy N3 C7 -114.8(2) . . . . no
N4 Dy N3 C8 126.0(2) . . . . no
N4 Dy N3 C10 5.1(2) . . . . no
O1 Dy N4 C11 -108.3(2) . . . . no
O1 Dy N4 C12 11.5(3) . . . . no
O1 Dy N4 C14 130.0(3) . . . . no
O2 Dy N4 C11 -68.4(2) . . . . no
O2 Dy N4 C12 51.4(2) . . . . no
O2 Dy N4 C14 169.9(3) . . . . no
O4 Dy N4 C11 59.4(3) . . . . no
O4 Dy N4 C12 179.16(19) . . . . no
O4 Dy N4 C14 -62.3(3) . . . . no
O7 Dy N4 C11 -151.9(3) . . . . no
O7 Dy N4 C12 -32.1(2) . . . . no
O7 Dy N4 C14 86.4(2) . . . . no
O8 Dy N4 C11 104.9(2) . . . . no
O8 Dy N4 C12 -135.4(2) . . . . no
O8 Dy N4 C14 -16.8(2) . . . . no
O9 Dy N4 C11 154.7(2) . . . . no
O9 Dy N4 C12 -85.6(2) . . . . no
O9 Dy N4 C14 33.0(3) . . . . no
N2 Dy N4 C11 -25.1(3) . . . . no
N2 Dy N4 C12 94.7(2) . . . . no
N2 Dy N4 C14 -146.8(2) . . . . no
N3 Dy N4 C11 23.7(2) . . . . no
N3 Dy N4 C12 143.4(2) . . . . no
N3 Dy N4 C14 -98.1(3) . . . . no
Dy O1 C2 N1 149.9(3) . . . . no
Dy O1 C2 C3 -27.8(5) . . . . no
Dy O2 C5 O3 173.8(3) . . . . no
Dy O2 C5 C4 -5.3(5) . . . . no
Dy O4 C9 O5 164.0(2) . . . . no
Dy O4 C9 C8 -14.2(4) . . . . no
Dy O7 C13 O6 151.5(3) . . . . no
Dy O7 C13 C12 -27.3(4) . . . . no
Dy O8 C15 N5 -164.2(3) . . . . no
Dy O8 C15 C14 16.3(4) . . . . no
C1 N1 C2 O1 -1.0(6) . . . . no
C1 N1 C2 C3 176.8(4) . . . . no
Dy N2 C3 C2 38.5(3) . . . . no
C4 N2 C3 C2 -79.9(4) . . . . no
C6 N2 C3 C2 156.2(3) . . . . no
Dy N2 C4 C5 19.2(4) . . . . no
C3 N2 C4 C5 135.4(3) . . . . no
C6 N2 C4 C5 -98.8(4) . . . . no
Dy N2 C6 C7 -38.9(3) . . . . no
C3 N2 C6 C7 -155.5(3) . . . . no
C4 N2 C6 C7 80.1(4) . . . . no
Dy N3 C7 C6 -52.0(4) . . . . no
C8 N3 C7 C6 66.4(4) . . . . no
C10 N3 C7 C6 -173.5(4) . . . . no
Dy N3 C8 C9 26.6(4) . . . . no
C7 N3 C8 C9 -91.7(4) . . . . no
C10 N3 C8 C9 148.6(3) . . . . no
Dy N3 C10 C11 -34.4(3) . . . . no
C7 N3 C10 C11 85.1(4) . . . . no
C8 N3 C10 C11 -154.6(3) . . . . no
Dy N4 C11 C10 -51.7(3) . . . . no
C12 N4 C11 C10 -169.1(3) . . . . no
C14 N4 C11 C10 69.3(4) . . . . no
Dy N4 C12 C13 31.9(3) . . . . no
C11 N4 C12 C13 150.0(3) . . . . no
C14 N4 C12 C13 -87.2(3) . . . . no
Dy N4 C14 C15 29.2(4) . . . . no
C11 N4 C14 C15 -90.8(4) . . . . no
C12 N4 C14 C15 146.6(3) . . . . no
C16 N5 C15 O8 -6.5(6) . . . . no
C16 N5 C15 C14 173.0(4) . . . . no
O1 C2 C3 N2 -13.9(5) . . . . no
N1 C2 C3 N2 168.3(3) . . . . no
N2 C4 C5 O2 -12.3(5) . . . . no
N2 C4 C5 O3 168.6(3) . . . . no
N2 C6 C7 N3 65.2(4) . . . . no
N3 C8 C9 O4 -11.6(5) . . . . no
N3 C8 C9 O5 170.1(3) . . . . no
N3 C10 C11 N4 60.0(4) . . . . no
N4 C12 C13 O6 173.0(3) . . . . no
N4 C12 C13 O7 -8.1(4) . . . . no
N4 C14 C15 O8 -31.6(5) . . . . no
N4 C14 C15 N5 148.9(3) . . . . no
